data_1006109
loop_
_publ_author_name
'Navarro, J M'
'Fuertes, A'
'Gomez-Romero, P'
'Rodriguez-Carjaval, J'

_publ_section_title
;
Crystal structure of La1.85 Ba0.15 Ca Cu2 O6+y determined by neutron
powder diffraction
;
_journal_coden_ASTM SSCOA4
_journal_name_full 'Solid State Communications'
_journal_page_first 677
_journal_page_last 681
_journal_paper_doi 10.1016/0038-1098(92)90619-K
_journal_volume 81
_journal_year 1992
_chemical_formula_structural '(La1.85 Ba0.15) Ca Cu2 O6'
_chemical_formula_sum 'Ba0.15 Ca Cu2 La1.85 O6'
_chemical_name_systematic 'Lanthanum barium calcium copper oxide'
_space_group_IT_number 139
_symmetry_cell_setting tetragonal
_symmetry_Int_Tables_number 139
_symmetry_space_group_name_Hall '-I 4 2'
_symmetry_space_group_name_H-M 'I 4/m m m'
_cell_angle_alpha 90
_cell_angle_beta 90
_cell_angle_gamma 90
_cell_formula_units_Z 2
_cell_length_a 3.82737(7)
_cell_length_b 3.82737(7)
_cell_length_c 19.4655(5)
_cell_volume 285.1
_refine_ls_R_factor_all 0.0779
_cod_original_formula_sum 'Ba.15 Ca Cu2 La1.85 O6'
_cod_database_code 1006109

loop_
_symmetry_equiv_pos_as_xyz
x,y,z
-x,-y,z
-x,y,z
x,-y,z
-y,x,z
y,-x,z
y,x,z
-y,-x,z
-x,-y,-z
x,y,-z
x,-y,-z
-x,y,-z
y,-x,-z
-y,x,-z
-y,-x,-z
y,x,-z
1/2+x,1/2+y,1/2+z
1/2-x,1/2-y,1/2+z
1/2-x,1/2+y,1/2+z
1/2+x,1/2-y,1/2+z
1/2-y,1/2+x,1/2+z
1/2+y,1/2-x,1/2+z
1/2+y,1/2+x,1/2+z
1/2-y,1/2-x,1/2+z
1/2-x,1/2-y,1/2-z
1/2+x,1/2+y,1/2-z
1/2+x,1/2-y,1/2-z
1/2-x,1/2+y,1/2-z
1/2+y,1/2-x,1/2-z
1/2-y,1/2+x,1/2-z
1/2-y,1/2-x,1/2-z
1/2+y,1/2+x,1/2-z

loop_
_atom_site_label
_atom_site_type_symbol
_atom_site_symmetry_multiplicity
_atom_site_Wyckoff_symbol
_atom_site_fract_x
_atom_site_fract_y
_atom_site_fract_z
_atom_site_occupancy
_atom_site_attached_hydrogens
_atom_site_calc_flag
Ca1 Ca2+ 2 a 0. 0. 0. 0.76(5) 0 d
La1 La3+ 2 a 0. 0. 0. 0.24(5) 0 d
La2 La3+ 4 e 0. 0. 0.1756(1) 0.81(1) 0 d
Ca2 Ca2+ 4 e 0. 0. 0.1756(1) 0.115(1) 0 d
Ba1 Ba2+ 4 e 0. 0. 0.1756(1) 0.075 0 d
Cu1 Cu2+ 4 e 0. 0. 0.5851(1) 1. 0 d
O1 O2- 8 g 0. 0.5 0.0820(1) 1. 0 d
O2 O2- 4 e 0. 0. 0.7034(2) 1. 0 d
O3 O2- 2 b 0. 0. 0.5 0.04 0 d

loop_
_atom_type_symbol
_atom_type_oxidation_number
Ca2+ 2.000
La3+ 3.000
Ba2+ 2.000
Cu2+ 2.110
O2- -2.000
